data_4083694
loop_
_publ_author_name
'Hao, Peng'
'Zhang, Shu'
'Sun, Wen-Hua'
'Shi, Qisong'
'Adewuyi, Sherrif'
'Lu, Xiaoming'
'Li, Peizhou'

_publ_section_title
;
 Synthesis, Characterization and Ethylene Oligomerization Studies of
 Nickel Complexes Bearing 2-Benzimidazolylpyridine Derivatives
;
_journal_issue 9
_journal_name_full Organometallics
_journal_page_first 2439
_journal_paper_doi 10.1021/om070049e
_journal_volume 26
_journal_year 2007
_chemical_formula_sum 'C21 H28 Cl2 N4 Ni O4'
_chemical_formula_weight 530.08
_chemical_name_systematic
;
[2-carboethoxy-6-(1-methyl-2-benzoimidazolyl)pyridine]dichloronickel
;
_space_group_IT_number 2
_symmetry_cell_setting triclinic
_symmetry_space_group_name_Hall '-P 1'
_symmetry_space_group_name_H-M 'P -1'
_atom_sites_solution_hydrogens geom
_atom_sites_solution_primary direct
_atom_sites_solution_secondary difmap
_audit_creation_method SHELXL-97
_cell_angle_alpha 71.778(2)
_cell_angle_beta 86.4870(10)
_cell_angle_gamma 86.6650(10)
_cell_formula_units_Z 2
_cell_length_a 8.0306(2)
_cell_length_b 12.5947(3)
_cell_length_c 13.3400(3)
_cell_measurement_reflns_used 710
_cell_measurement_temperature 293(2)
_cell_measurement_theta_max 28.30
_cell_measurement_theta_min 1.61
_cell_volume 1278.09(5)
_computing_cell_refinement 'Siemens SMART & SAINT'
_computing_data_collection 'Siemens SMART'
_computing_data_reduction 'Siemens XPREP'
_computing_molecular_graphics 'Bruker SHELXTL'
_computing_publication_material 'Bruker SHELXTL'
_computing_structure_refinement 'Siemens SHELXTL'
_computing_structure_solution 'Siemens SHELXTL'
_diffrn_ambient_temperature 293(2)
_diffrn_measured_fraction_theta_full 0.989
_diffrn_measured_fraction_theta_max 0.989
_diffrn_measurement_device_type 'Bruker P4'
_diffrn_measurement_method '\w scans'
_diffrn_radiation_monochromator graphite
_diffrn_radiation_source 'fine-focus sealed tube'
_diffrn_radiation_type MoK\a
_diffrn_radiation_wavelength 0.71073
_diffrn_reflns_av_R_equivalents 0.0352
_diffrn_reflns_av_sigmaI/netI 0.0500
_diffrn_reflns_limit_h_max 10
_diffrn_reflns_limit_h_min -10
_diffrn_reflns_limit_k_max 16
_diffrn_reflns_limit_k_min -16
_diffrn_reflns_limit_l_max 16
_diffrn_reflns_limit_l_min -17
_diffrn_reflns_number 19074
_diffrn_reflns_theta_full 28.30
_diffrn_reflns_theta_max 28.30
_diffrn_reflns_theta_min 1.61
_diffrn_standards_decay_% none
_diffrn_standards_interval_count none
_diffrn_standards_interval_time none
_diffrn_standards_number none
_exptl_absorpt_coefficient_mu 1.000
_exptl_absorpt_correction_T_max 0.8726
_exptl_absorpt_correction_T_min 0.7209
_exptl_absorpt_correction_type empirical
_exptl_absorpt_process_details 'SADABS (Sheldrick, 1996)'
_exptl_crystal_colour green
_exptl_crystal_density_diffrn 1.377
_exptl_crystal_density_method 'not measured'
_exptl_crystal_description block
_exptl_crystal_F_000 552
_exptl_crystal_size_max 0.35
_exptl_crystal_size_mid 0.25
_exptl_crystal_size_min 0.14
_refine_diff_density_max 0.545
_refine_diff_density_min -0.460
_refine_diff_density_rms 0.066
_refine_ls_extinction_method none
_refine_ls_goodness_of_fit_ref 0.961
_refine_ls_hydrogen_treatment constr
_refine_ls_matrix_type full
_refine_ls_number_parameters 289
_refine_ls_number_reflns 6290
_refine_ls_number_restraints 2
_refine_ls_restrained_S_all 0.974
_refine_ls_R_factor_gt 0.0435
_refine_ls_shift/su_max 0.001
_refine_ls_shift/su_mean 0.000
_refine_ls_structure_factor_coef Fsqd
_refine_ls_weighting_details 'calc w=1/[\s^2^(Fo^2^)+(0.0861P)^2^+0.0000P] where P=(Fo^2^+2Fc^2^)/3'
_refine_ls_weighting_scheme calc
_refine_ls_wR_factor_gt 0.1232
_refine_ls_wR_factor_ref 0.1406
_reflns_number_gt 3968
_reflns_number_total 6290
_reflns_threshold_expression >2sigma(I)
_cod_data_source_file om070049esi20070118_011004.cif
_cod_data_source_block Me-PBID-esterNiCl2
_cod_depositor_comments
;
The following automatic conversions were performed:

'_symmetry_cell_setting' value 'Triclinic' changed to 'triclinic'
according to
/usr/data/users/saulius/automatic-downloads/retrospective/ACS/lib/dictionaries/cif_core.dic
dictionary named 'cif_core.dic' version 2.4.2 from 2011-04-26.

Automatic conversion script
Id: cif_fix_values 2281 2013-09-26 08:29:07Z andrius 
;
_cod_original_sg_symbol_H-M P-1
_cod_database_code 4083694
_refine_ls_r_factor_ref 0.0767

loop_
_symmetry_equiv_pos_as_xyz
'x, y, z'
'-x, -y, -z'

loop_
_atom_site_label
_atom_site_type_symbol
_atom_site_fract_x
_atom_site_fract_y
_atom_site_fract_z
_atom_site_U_iso_or_equiv
_atom_site_adp_type
_atom_site_occupancy
_atom_site_symmetry_multiplicity
_atom_site_calc_flag
_atom_site_refinement_flags
Ni Ni 0.71929(4) 0.81064(3) 0.77830(3) 0.04159(13) Uani 1 1 d .
Cl1 Cl 0.46610(8) 0.85646(6) 0.85104(6) 0.0517(2) Uani 1 1 d .
Cl2 Cl 0.63728(9) 0.63669(6) 0.76430(7) 0.0579(2) Uani 1 1 d .
N2 N 0.9456(3) 0.78867(18) 0.70689(17) 0.0403(5) Uani 1 1 d .
O1 O 0.6849(2) 0.89070(18) 0.59974(16) 0.0554(5) Uani 1 1 d .
N3 N 1.0977(3) 0.63761(18) 0.96525(18) 0.0427(5) Uani 1 1 d .
C1 C 0.8406(3) 0.6848(2) 1.0142(2) 0.0442(6) Uani 1 1 d .
C6 C 0.9886(3) 0.6246(2) 1.0523(2) 0.0445(6) Uani 1 1 d .
N1 N 0.8616(3) 0.73309(18) 0.90690(17) 0.0431(5) Uani 1 1 d .
C16 C 1.2689(3) 0.5880(3) 0.9696(3) 0.0539(7) Uani 1 1 d .
H16A H 1.3207 0.6086 0.8998 0.081 Uiso 1 1 calc R
H16B H 1.2652 0.5080 0.9972 0.081 Uiso 1 1 calc R
H16C H 1.3323 0.6150 1.0146 0.081 Uiso 1 1 calc R
C7 C 1.0165(3) 0.7023(2) 0.8807(2) 0.0399(6) Uani 1 1 d .
O3 O 0.8128(3) 0.96864(17) 0.76931(18) 0.0580(5) Uani 1 1 d .
C12 C 0.9678(3) 0.8258(2) 0.6025(2) 0.0454(6) Uani 1 1 d .
C8 C 1.0714(3) 0.7376(2) 0.7681(2) 0.0414(6) Uani 1 1 d .
O2 O 0.8306(3) 0.9101(2) 0.44524(16) 0.0654(6) Uani 1 1 d .
C13 C 0.8120(4) 0.8791(2) 0.5494(2) 0.0497(7) Uani 1 1 d .
C9 C 1.2270(3) 0.7221(3) 0.7234(2) 0.0530(7) Uani 1 1 d .
H9A H 1.3143 0.6865 0.7657 0.064 Uiso 1 1 calc R
C5 C 1.0027(4) 0.5641(3) 1.1586(2) 0.0557(8) Uani 1 1 d .
H5A H 1.1004 0.5237 1.1837 0.067 Uiso 1 1 calc R
C11 C 1.1201(4) 0.8131(3) 0.5522(3) 0.0631(9) Uani 1 1 d .
H11A H 1.1344 0.8389 0.4790 0.076 Uiso 1 1 calc R
C10 C 1.2509(4) 0.7603(3) 0.6154(3) 0.0674(9) Uani 1 1 d .
H10A H 1.3552 0.7507 0.5844 0.081 Uiso 1 1 calc R
C4 C 0.8657(5) 0.5667(3) 1.2247(3) 0.0653(9) Uani 1 1 d .
H4A H 0.8704 0.5265 1.2961 0.078 Uiso 1 1 calc R
C2 C 0.7031(4) 0.6886(3) 1.0822(2) 0.0561(8) Uani 1 1 d .
H2A H 0.6059 0.7298 1.0576 0.067 Uiso 1 1 calc R
N4 N 0.8544(5) 1.0928(3) 0.8530(3) 0.0973(13) Uani 1 1 d .
C3 C 0.7168(5) 0.6293(3) 1.1867(3) 0.0661(9) Uani 1 1 d .
H3A H 0.6268 0.6299 1.2339 0.079 Uiso 1 1 calc R
C17 C 0.7832(5) 1.0091(3) 0.8394(3) 0.0709(10) Uani 1 1 d .
H17A H 0.7000 0.9767 0.8894 0.085 Uiso 1 1 calc R
C19 C 0.9907(9) 1.1455(6) 0.7831(6) 0.180(4) Uani 1 1 d .
H19A H 1.0118 1.1102 0.7291 0.271 Uiso 1 1 calc R
H19B H 1.0890 1.1381 0.8226 0.271 Uiso 1 1 calc R
H19C H 0.9619 1.2234 0.7509 0.271 Uiso 1 1 calc R
C18 C 0.8092(9) 1.1385(6) 0.9401(6) 0.187(4) Uani 1 1 d .
H18A H 0.7193 1.0977 0.9831 0.281 Uiso 1 1 calc R
H18B H 0.7745 1.2159 0.9119 0.281 Uiso 1 1 calc R
H18C H 0.9041 1.1318 0.9824 0.281 Uiso 1 1 calc R
C14 C 0.6834(5) 0.9596(3) 0.3859(3) 0.0752(11) Uani 1 1 d .
H14A H 0.7175 1.0121 0.3184 0.090 Uiso 1 1 calc R
H14B H 0.6135 1.0000 0.4248 0.090 Uiso 1 1 calc R
C15 C 0.5878(6) 0.8702(4) 0.3683(4) 0.1041(15) Uani 1 1 d .
H15A H 0.4911 0.9029 0.3293 0.156 Uiso 1 1 calc R
H15B H 0.5533 0.8188 0.4352 0.156 Uiso 1 1 calc R
H15C H 0.6570 0.8310 0.3290 0.156 Uiso 1 1 calc R
O4 O 0.729(2) 0.4113(12) 0.5947(14) 0.460(10) Uani 1 1 d D
H4B H 0.6570 0.3685 0.5934 0.691 Uiso 1 1 calc R
C21 C 0.674(4) 0.518(2) 0.5482(13) 0.677(17) Uani 1 1 d D
H21A H 0.6362 0.5258 0.4787 0.812 Uiso 1 1 calc R
H21B H 0.5801 0.5365 0.5900 0.812 Uiso 1 1 calc R
C20 C 0.796(2) 0.5915(10) 0.5391(10) 0.376(13) Uani 1 1 d D
H20A H 0.7497 0.6666 0.5129 0.565 Uiso 1 1 calc R
H20B H 0.8830 0.5797 0.4908 0.565 Uiso 1 1 calc R
H20C H 0.8401 0.5800 0.6070 0.565 Uiso 1 1 calc R

loop_
_atom_site_aniso_label
_atom_site_aniso_U_11
_atom_site_aniso_U_22
_atom_site_aniso_U_33
_atom_site_aniso_U_23
_atom_site_aniso_U_13
_atom_site_aniso_U_12
Ni 0.03432(19) 0.0468(2) 0.0430(2) -0.01372(16) -0.00012(14) 0.00056(14)
Cl1 0.0406(4) 0.0576(4) 0.0551(4) -0.0172(3) 0.0056(3) 0.0015(3)
Cl2 0.0396(4) 0.0560(4) 0.0832(6) -0.0283(4) -0.0095(3) 0.0006(3)
N2 0.0372(11) 0.0447(12) 0.0390(12) -0.0125(10) -0.0010(9) -0.0038(9)
O1 0.0480(12) 0.0669(13) 0.0468(12) -0.0140(10) -0.0011(9) 0.0122(10)
N3 0.0370(11) 0.0430(12) 0.0484(14) -0.0130(10) -0.0073(10) -0.0052(9)
C1 0.0451(15) 0.0462(15) 0.0420(16) -0.0138(12) -0.0016(12) -0.0077(12)
C6 0.0472(15) 0.0422(15) 0.0455(16) -0.0142(12) -0.0041(12) -0.0086(12)
N1 0.0347(11) 0.0513(13) 0.0443(13) -0.0162(11) -0.0012(9) -0.0030(9)
C16 0.0398(15) 0.0549(17) 0.062(2) -0.0101(15) -0.0067(13) -0.0009(13)
C7 0.0352(13) 0.0422(14) 0.0442(15) -0.0147(12) -0.0033(11) -0.0072(11)
O3 0.0616(13) 0.0553(12) 0.0615(14) -0.0259(11) 0.0108(10) -0.0089(10)
C12 0.0397(14) 0.0516(16) 0.0452(17) -0.0163(13) 0.0019(12) -0.0014(12)
C8 0.0308(12) 0.0468(15) 0.0484(16) -0.0166(12) -0.0026(11) -0.0056(11)
O2 0.0646(14) 0.0841(16) 0.0372(12) -0.0069(11) -0.0019(10) 0.0141(12)
C13 0.0531(17) 0.0520(17) 0.0398(16) -0.0096(13) 0.0006(13) 0.0030(13)
C9 0.0344(14) 0.070(2) 0.0528(19) -0.0169(15) -0.0027(12) -0.0009(13)
C5 0.0613(19) 0.0505(17) 0.0547(19) -0.0129(14) -0.0131(15) -0.0043(14)
C11 0.0492(18) 0.086(2) 0.0501(19) -0.0177(17) 0.0096(14) -0.0006(16)
C10 0.0364(16) 0.097(3) 0.065(2) -0.0224(19) 0.0086(15) 0.0003(16)
C4 0.085(2) 0.070(2) 0.0385(17) -0.0124(15) -0.0016(16) -0.0081(18)
C2 0.0518(17) 0.0644(19) 0.0518(19) -0.0192(15) 0.0039(14) -0.0008(14)
N4 0.102(3) 0.105(3) 0.115(3) -0.080(2) 0.053(2) -0.057(2)
C3 0.069(2) 0.082(2) 0.0464(19) -0.0207(17) 0.0117(16) -0.0079(18)
C17 0.074(2) 0.071(2) 0.073(2) -0.032(2) 0.0244(19) -0.0227(18)
C19 0.212(7) 0.185(6) 0.191(7) -0.129(6) 0.127(6) -0.139(6)
C18 0.204(7) 0.211(7) 0.222(8) -0.179(7) 0.129(6) -0.127(6)
C14 0.078(3) 0.088(3) 0.048(2) -0.0061(18) -0.0117(18) 0.017(2)
C15 0.084(3) 0.128(4) 0.083(3) -0.005(3) -0.016(2) -0.002(3)
O4 0.44(2) 0.52(3) 0.47(3) -0.22(2) -0.039(16) -0.026(16)
C21 1.38(6) 0.50(2) 0.142(12) 0.014(17) -0.05(3) -0.569
C20 0.50(3) 0.255(15) 0.249(15) 0.055(12) 0.204(18) 0.016(16)

loop_
_atom_type_symbol
_atom_type_description
_atom_type_scat_dispersion_real
_atom_type_scat_dispersion_imag
_atom_type_scat_source
C C 0.0033 0.0016 'International Tables Vol C Tables 4.2.6.8 and 6.1.1.4'
H H 0.0000 0.0000 'International Tables Vol C Tables 4.2.6.8 and 6.1.1.4'
N N 0.0061 0.0033 'International Tables Vol C Tables 4.2.6.8 and 6.1.1.4'
O O 0.0106 0.0060 'International Tables Vol C Tables 4.2.6.8 and 6.1.1.4'
Cl Cl 0.1484 0.1585 'International Tables Vol C Tables 4.2.6.8 and 6.1.1.4'
Ni Ni 0.3393 1.1124 'International Tables Vol C Tables 4.2.6.8 and 6.1.1.4'

loop_
_geom_angle_atom_site_label_1
_geom_angle_atom_site_label_2
_geom_angle_atom_site_label_3
_geom_angle
N2 Ni N1 78.28(8)
N2 Ni O3 83.60(8)
N1 Ni O3 90.36(9)
N2 Ni O1 74.55(8)
N1 Ni O1 152.73(8)
O3 Ni O1 84.52(8)
N2 Ni Cl1 173.72(6)
N1 Ni Cl1 104.52(6)
O3 Ni Cl1 90.72(6)
O1 Ni Cl1 102.31(5)
N2 Ni Cl2 89.38(6)
N1 Ni Cl2 92.81(7)
O3 Ni Cl2 171.56(6)
O1 Ni Cl2 89.10(6)
Cl1 Ni Cl2 96.05(3)
C12 N2 C8 120.9(2)
C12 N2 Ni 120.67(17)
C8 N2 Ni 118.42(18)
C13 O1 Ni 110.77(18)
C7 N3 C6 106.8(2)
C7 N3 C16 128.8(2)
C6 N3 C16 124.4(2)
N1 C1 C2 130.3(3)
N1 C1 C6 108.6(2)
C2 C1 C6 121.1(3)
N3 C6 C5 132.1(3)
N3 C6 C1 106.3(2)
C5 C6 C1 121.6(3)
C7 N1 C1 106.1(2)
C7 N1 Ni 113.61(18)
C1 N1 Ni 139.16(18)
N3 C16 H16A 109.5
N3 C16 H16B 109.5
H16A C16 H16B 109.5
N3 C16 H16C 109.5
H16A C16 H16C 109.5
H16B C16 H16C 109.5
N1 C7 N3 112.2(2)
N1 C7 C8 118.2(2)
N3 C7 C8 129.5(2)
C17 O3 Ni 121.1(2)
N2 C12 C11 121.9(3)
N2 C12 C13 112.3(2)
C11 C12 C13 125.8(3)
N2 C8 C9 120.5(3)
N2 C8 C7 111.1(2)
C9 C8 C7 128.4(2)
C13 O2 C14 116.9(2)
O1 C13 O2 125.8(3)
O1 C13 C12 121.6(3)
O2 C13 C12 112.6(2)
C10 C9 C8 118.9(3)
C10 C9 H9A 120.5
C8 C9 H9A 120.5
C4 C5 C6 116.9(3)
C4 C5 H5A 121.5
C6 C5 H5A 121.5
C12 C11 C10 117.4(3)
C12 C11 H11A 121.3
C10 C11 H11A 121.3
C9 C10 C11 120.4(3)
C9 C10 H10A 119.8
C11 C10 H10A 119.8
C5 C4 C3 121.6(3)
C5 C4 H4A 119.2
C3 C4 H4A 119.2
C3 C2 C1 117.4(3)
C3 C2 H2A 121.3
C1 C2 H2A 121.3
C17 N4 C19 120.8(3)
C17 N4 C18 123.9(3)
C19 N4 C18 115.3(4)
C2 C3 C4 121.4(3)
C2 C3 H3A 119.3
C4 C3 H3A 119.3
O3 C17 N4 127.2(3)
O3 C17 H17A 116.4
N4 C17 H17A 116.4
N4 C19 H19A 109.5
N4 C19 H19B 109.5
H19A C19 H19B 109.5
N4 C19 H19C 109.5
H19A C19 H19C 109.5
H19B C19 H19C 109.5
N4 C18 H18A 109.5
N4 C18 H18B 109.5
H18A C18 H18B 109.5
N4 C18 H18C 109.5
H18A C18 H18C 109.5
H18B C18 H18C 109.5
O2 C14 C15 109.7(3)
O2 C14 H14A 109.7
C15 C14 H14A 109.7
O2 C14 H14B 109.7
C15 C14 H14B 109.7
H14A C14 H14B 108.2
C14 C15 H15A 109.5
C14 C15 H15B 109.5
H15A C15 H15B 109.5
C14 C15 H15C 109.5
H15A C15 H15C 109.5
H15B C15 H15C 109.5
C21 O4 H4B 109.5
C20 C21 O4 112(3)
C20 C21 H21A 109.3
O4 C21 H21A 109.3
C20 C21 H21B 109.3
O4 C21 H21B 109.3
H21A C21 H21B 108.0
C21 C20 H20A 109.5
C21 C20 H20B 109.5
H20A C20 H20B 109.5
C21 C20 H20C 109.5
H20A C20 H20C 109.5
H20B C20 H20C 109.5

loop_
_geom_bond_atom_site_label_1
_geom_bond_atom_site_label_2
_geom_bond_distance
Ni N2 2.045(2)
Ni N1 2.065(2)
Ni O3 2.133(2)
Ni O1 2.305(2)
Ni Cl1 2.3196(7)
Ni Cl2 2.3890(8)
N2 C12 1.327(4)
N2 C8 1.341(3)
O1 C13 1.215(3)
N3 C7 1.348(3)
N3 C6 1.384(3)
N3 C16 1.473(3)
C1 N1 1.373(3)
C1 C2 1.393(4)
C1 C6 1.405(4)
C6 C5 1.393(4)
N1 C7 1.340(3)
C16 H16A 0.9600
C16 H16B 0.9600
C16 H16C 0.9600
C7 C8 1.473(4)
O3 C17 1.203(4)
C12 C11 1.383(4)
C12 C13 1.494(4)
C8 C9 1.382(4)
O2 C13 1.321(3)
O2 C14 1.460(4)
C9 C10 1.373(5)
C9 H9A 0.9300
C5 C4 1.372(5)
C5 H5A 0.9300
C11 C10 1.391(5)
C11 H11A 0.9300
C10 H10A 0.9300
C4 C3 1.423(5)
C4 H4A 0.9300
C2 C3 1.367(5)
C2 H2A 0.9300
N4 C17 1.293(5)
N4 C19 1.443(6)
N4 C18 1.469(5)
C3 H3A 0.9300
C17 H17A 0.9300
C19 H19A 0.9600
C19 H19B 0.9600
C19 H19C 0.9600
C18 H18A 0.9600
C18 H18B 0.9600
C18 H18C 0.9600
C14 C15 1.484(6)
C14 H14A 0.9700
C14 H14B 0.9700
C15 H15A 0.9600
C15 H15B 0.9600
C15 H15C 0.9600
O4 C21 1.36(3)
O4 H4B 0.8200
C21 C20 1.352(17)
C21 H21A 0.9700
C21 H21B 0.9700
C20 H20A 0.9600
C20 H20B 0.9600
C20 H20C 0.9600

loop_
_geom_torsion_atom_site_label_1
_geom_torsion_atom_site_label_2
_geom_torsion_atom_site_label_3
_geom_torsion_atom_site_label_4
_geom_torsion
N1 Ni N2 C12 -177.9(2)
O3 Ni N2 C12 -86.2(2)
O1 Ni N2 C12 -0.1(2)
Cl1 Ni N2 C12 -60.7(7)
Cl2 Ni N2 C12 89.1(2)
N1 Ni N2 C8 1.03(19)
O3 Ni N2 C8 92.7(2)
O1 Ni N2 C8 178.8(2)
Cl1 Ni N2 C8 118.2(6)
Cl2 Ni N2 C8 -91.96(19)
N2 Ni O1 C13 2.1(2)
N1 Ni O1 C13 6.9(3)
O3 Ni O1 C13 86.9(2)
Cl1 Ni O1 C13 176.5(2)
Cl2 Ni O1 C13 -87.5(2)
C7 N3 C6 C5 177.6(3)
C16 N3 C6 C5 -2.5(5)
C7 N3 C6 C1 0.0(3)
C16 N3 C6 C1 179.9(2)
N1 C1 C6 N3 -0.3(3)
C2 C1 C6 N3 179.6(2)
N1 C1 C6 C5 -178.3(3)
C2 C1 C6 C5 1.7(4)
C2 C1 N1 C7 -179.4(3)
C6 C1 N1 C7 0.5(3)
C2 C1 N1 Ni -13.3(5)
C6 C1 N1 Ni 166.7(2)
N2 Ni N1 C7 -4.19(18)
O3 Ni N1 C7 -87.57(18)
O1 Ni N1 C7 -8.9(3)
Cl1 Ni N1 C7 -178.41(16)
Cl2 Ni N1 C7 84.60(18)
N2 Ni N1 C1 -169.6(3)
O3 Ni N1 C1 107.0(3)
O1 Ni N1 C1 -174.3(2)
Cl1 Ni N1 C1 16.1(3)
Cl2 Ni N1 C1 -80.9(3)
C1 N1 C7 N3 -0.6(3)
Ni N1 C7 N3 -170.73(17)
C1 N1 C7 C8 176.9(2)
Ni N1 C7 C8 6.8(3)
C6 N3 C7 N1 0.4(3)
C16 N3 C7 N1 -179.5(2)
C6 N3 C7 C8 -176.8(3)
C16 N3 C7 C8 3.3(5)
N2 Ni O3 C17 -142.6(3)
N1 Ni O3 C17 -64.4(3)
O1 Ni O3 C17 142.4(3)
Cl1 Ni O3 C17 40.1(3)
Cl2 Ni O3 C17 -176.5(4)
C8 N2 C12 C11 0.4(4)
Ni N2 C12 C11 179.3(2)
C8 N2 C12 C13 179.6(2)
Ni N2 C12 C13 -1.6(3)
C12 N2 C8 C9 -0.3(4)
Ni N2 C8 C9 -179.2(2)
C12 N2 C8 C7 -179.1(2)
Ni N2 C8 C7 2.0(3)
N1 C7 C8 N2 -5.8(3)
N3 C7 C8 N2 171.2(3)
N1 C7 C8 C9 175.5(3)
N3 C7 C8 C9 -7.5(5)
Ni O1 C13 O2 176.2(3)
Ni O1 C13 C12 -3.7(4)
C14 O2 C13 O1 -2.0(5)
C14 O2 C13 C12 177.9(3)
N2 C12 C13 O1 3.8(4)
C11 C12 C13 O1 -177.1(3)
N2 C12 C13 O2 -176.2(3)
C11 C12 C13 O2 2.9(5)
N2 C8 C9 C10 0.3(5)
C7 C8 C9 C10 178.8(3)
N3 C6 C5 C4 -177.9(3)
C1 C6 C5 C4 -0.6(4)
N2 C12 C11 C10 -0.5(5)
C13 C12 C11 C10 -179.5(3)
C8 C9 C10 C11 -0.3(5)
C12 C11 C10 C9 0.4(6)
C6 C5 C4 C3 -0.6(5)
N1 C1 C2 C3 178.4(3)
C6 C1 C2 C3 -1.6(5)
C1 C2 C3 C4 0.4(5)
C5 C4 C3 C2 0.8(6)
Ni O3 C17 N4 166.8(4)
C19 N4 C17 O3 -3.1(8)
C18 N4 C17 O3 179.0(6)
C13 O2 C14 C15 -88.9(4)
